data_4021994
loop_
_publ_author_name
'Yi Wang'
'Jianjun Xu'
'Donald J. Burton'

_publ_section_title
;
 A Simple, Two-Step, Site-Specific Preparation of Fluorinated Naphthalene
 and Phenanthrene Derivatives from Fluorobromo-Substituted Alkenes
;
_journal_name_full 'Journal of Organic Chemistry'
_journal_page_first 7780
_journal_page_last 7784
_journal_paper_doi 10.1021/jo061305k
_journal_volume 71
_journal_year 2006
_chemical_formula_moiety 'C18 H17 F'
_chemical_formula_sum 'C18 H17 F'
_chemical_formula_weight 252.32
_chemical_name_systematic
; 
 ? 
;
_space_group_IT_number 15
_symmetry_cell_setting monoclinic
_symmetry_space_group_name_Hall '-I 2ya'
_symmetry_space_group_name_H-M 'I 1 2/a 1'
_atom_sites_solution_hydrogens geom
_atom_sites_solution_primary direct
_atom_sites_solution_secondary difmap
_audit_creation_method SHELXL-97
_cell_angle_alpha 90.00
_cell_angle_beta 101.974(3)
_cell_angle_gamma 90.00
_cell_formula_units_Z 16
_cell_length_a 24.7067(9)
_cell_length_b 7.57820(10)
_cell_length_c 28.9751(5)
_cell_measurement_reflns_used 6535
_cell_measurement_temperature 190(2)
_cell_measurement_theta_max 27.5
_cell_measurement_theta_min 2.9
_cell_volume 5307.0(2)
_computing_cell_refinement 'HKL Scalepack (Otwinowski & Minor, 1997)'
_computing_data_collection 'Collect (Nonius BV 1997 - 2000)'
_computing_data_reduction 'HKL Denzo, Scalepack (Otwinowski & Minor, 1997)'
_computing_molecular_graphics 'SHELXTL v5.1 (Sheldrick, 1997)'
_computing_publication_material 'SHELXTL v5.1 (Sheldrick, 1997)'
_computing_structure_refinement 'SHELXTL v5.1 (Sheldrick, 1997)'
_computing_structure_solution 'SHELXTL v5.1 (Sheldrick, 1997)'
_diffrn_ambient_temperature 190(2)
_diffrn_detector_area_resol_mean 9
_diffrn_measured_fraction_theta_full 0.999
_diffrn_measured_fraction_theta_max 0.999
_diffrn_measurement_device_type KappaCCD
_diffrn_measurement_method CCD
_diffrn_radiation_monochromator graphite
_diffrn_radiation_source 'fine-focus sealed tube'
_diffrn_radiation_type MoK\a
_diffrn_radiation_wavelength 0.71073
_diffrn_reflns_av_R_equivalents 0.0466
_diffrn_reflns_av_sigmaI/netI 0.0420
_diffrn_reflns_limit_h_max 32
_diffrn_reflns_limit_h_min -32
_diffrn_reflns_limit_k_max 9
_diffrn_reflns_limit_k_min -9
_diffrn_reflns_limit_l_max 37
_diffrn_reflns_limit_l_min -37
_diffrn_reflns_number 21974
_diffrn_reflns_theta_full 27.51
_diffrn_reflns_theta_max 27.51
_diffrn_reflns_theta_min 3.02
_exptl_absorpt_coefficient_mu 0.081
_exptl_absorpt_correction_T_max 0.9840
_exptl_absorpt_correction_T_min 0.9552
_exptl_absorpt_process_details 'HKL Scalepack (Otwinowski & Minor, 1997)'
_exptl_crystal_colour colorless
_exptl_crystal_density_diffrn 1.263
_exptl_crystal_density_method 'not measured'
_exptl_crystal_description prism
_exptl_crystal_F_000 2144
_exptl_crystal_size_max 0.57
_exptl_crystal_size_mid 0.38
_exptl_crystal_size_min 0.20
_refine_diff_density_max 0.205
_refine_diff_density_min -0.226
_refine_diff_density_rms 0.045
_refine_ls_extinction_method none
_refine_ls_goodness_of_fit_ref 1.008
_refine_ls_hydrogen_treatment riding
_refine_ls_matrix_type full
_refine_ls_number_parameters 345
_refine_ls_number_reflns 6093
_refine_ls_number_restraints 0
_refine_ls_restrained_S_all 1.008
_refine_ls_R_factor_all 0.0815
_refine_ls_R_factor_gt 0.0466
_refine_ls_shift/su_max 0.001
_refine_ls_shift/su_mean 0.000
_refine_ls_structure_factor_coef Fsqd
_refine_ls_weighting_details 'calc w=1/[\s^2^(Fo^2^)+(0.0725P)^2^+0.4908P] where P=(Fo^2^+2Fc^2^)/3'
_refine_ls_weighting_scheme calc
_refine_ls_wR_factor_gt 0.1118
_refine_ls_wR_factor_ref 0.1291
_reflns_number_gt 4000
_reflns_number_total 6093
_reflns_threshold_expression >2sigma(I)
_cod_data_source_file jo061305ksi20060623_030142.cif
_cod_depositor_comments
;
The following automatic conversions were performed:
'_symmetry_cell_setting' value 'Monoclinic' changed to 'monoclinic'
according to '/home/saulius/struct/CIF-dictionaries/cif_core.dic'
dictionary named 'cif_core.dic' version 2.4.1 from 2010-06-29.

Automatic conversion script
Id: cif_fix_enum 1527 2010-12-29 10:47:43Z saulius 
;
_cod_original_sg_symbol_H-M 'I 2/a '
_cod_database_code 4021994

loop_
_symmetry_equiv_pos_as_xyz
'x, y, z'
'-x+1/2, y, -z'
'x+1/2, y+1/2, z+1/2'
'-x+1, y+1/2, -z+1/2'
'-x, -y, -z'
'x-1/2, -y, z'
'-x+1/2, -y+1/2, -z+1/2'
'x, -y+1/2, z+1/2'

loop_
_atom_site_label
_atom_site_type_symbol
_atom_site_fract_x
_atom_site_fract_y
_atom_site_fract_z
_atom_site_U_iso_or_equiv
_atom_site_adp_type
_atom_site_occupancy
_atom_site_symmetry_multiplicity
_atom_site_calc_flag
_atom_site_refinement_flags
C1 C 0.26625(5) 0.47484(17) 0.26459(5) 0.0275(3) Uani 1 1 d .
C2 C 0.21332(6) 0.54174(18) 0.25706(5) 0.0292(3) Uani 1 1 d .
H2 H 0.1936 0.5444 0.2819 0.035 Uiso 1 1 calc R
C3 C 0.18914(5) 0.60527(18) 0.21257(5) 0.0287(3) Uani 1 1 d .
F3 F 0.13691(3) 0.67396(11) 0.20685(3) 0.0398(2) Uani 1 1 d .
C4 C 0.21409(5) 0.60475(18) 0.17523(5) 0.0281(3) Uani 1 1 d .
H4 H 0.1954 0.6483 0.1454 0.034 Uiso 1 1 calc R
C4A C 0.26845(5) 0.53830(17) 0.18140(5) 0.0265(3) Uani 1 1 d .
C4B C 0.29806(6) 0.53735(17) 0.14284(5) 0.0292(3) Uani 1 1 d .
C5 C 0.27522(6) 0.6046(2) 0.09761(5) 0.0377(4) Uani 1 1 d .
H5 H 0.2390 0.6536 0.0916 0.045 Uiso 1 1 calc R
C6 C 0.30446(7) 0.6004(2) 0.06220(6) 0.0458(4) Uani 1 1 d .
H6 H 0.2884 0.6472 0.0320 0.055 Uiso 1 1 calc R
C7 C 0.35744(7) 0.5281(2) 0.06999(6) 0.0452(4) Uani 1 1 d .
H7 H 0.3771 0.5242 0.0451 0.054 Uiso 1 1 calc R
C8 C 0.38089(6) 0.4632(2) 0.11338(6) 0.0390(4) Uani 1 1 d .
H8 H 0.4172 0.4150 0.1186 0.047 Uiso 1 1 calc R
C8A C 0.35215(6) 0.46641(18) 0.15062(5) 0.0314(3) Uani 1 1 d .
C9 C 0.37657(6) 0.39847(19) 0.19614(5) 0.0343(4) Uani 1 1 d .
H9 H 0.4127 0.3495 0.2013 0.041 Uiso 1 1 calc R
C10 C 0.34950(6) 0.40219(19) 0.23203(5) 0.0330(3) Uani 1 1 d .
H10 H 0.3672 0.3571 0.2619 0.040 Uiso 1 1 calc R
C10A C 0.29453(5) 0.47261(17) 0.22619(5) 0.0271(3) Uani 1 1 d .
C11 C 0.29486(6) 0.40933(19) 0.31272(5) 0.0316(3) Uani 1 1 d .
H11A H 0.3295 0.4776 0.3227 0.038 Uiso 1 1 calc R
H11B H 0.3055 0.2846 0.3095 0.038 Uiso 1 1 calc R
C12 C 0.26244(6) 0.41973(19) 0.35204(5) 0.0327(3) Uani 1 1 d .
H12A H 0.2511 0.5435 0.3555 0.039 Uiso 1 1 calc R
H12B H 0.2285 0.3474 0.3433 0.039 Uiso 1 1 calc R
C13 C 0.29617(6) 0.3551(2) 0.39886(5) 0.0396(4) Uani 1 1 d .
H13A H 0.3306 0.4256 0.4070 0.048 Uiso 1 1 calc R
H13B H 0.3069 0.2306 0.3954 0.048 Uiso 1 1 calc R
C14 C 0.26524(7) 0.3677(2) 0.43913(6) 0.0515(5) Uani 1 1 d .
H14A H 0.2881 0.3179 0.4679 0.077 Uiso 1 1 calc R
H14B H 0.2305 0.3016 0.4308 0.077 Uiso 1 1 calc R
H14C H 0.2572 0.4917 0.4446 0.077 Uiso 1 1 calc R
C21 C -0.01070(5) 0.77342(17) 0.00924(4) 0.0258(3) Uani 1 1 d .
C22 C 0.04370(6) 0.72184(18) 0.01677(5) 0.0291(3) Uani 1 1 d .
H22 H 0.0587 0.6780 -0.0086 0.035 Uiso 1 1 calc R
C23 C 0.07643(5) 0.73418(18) 0.06163(5) 0.0296(3) Uani 1 1 d .
F23 F 0.13060(3) 0.68286(12) 0.06696(3) 0.0444(3) Uani 1 1 d .
C24 C 0.05810(6) 0.79207(17) 0.09995(5) 0.0280(3) Uani 1 1 d .
H24 H 0.0820 0.7949 0.1302 0.034 Uiso 1 1 calc R
C24A C 0.00265(5) 0.84786(16) 0.09380(5) 0.0251(3) Uani 1 1 d .
C24B C -0.01973(6) 0.91560(17) 0.13326(5) 0.0268(3) Uani 1 1 d .
C25 C 0.01051(6) 0.91400(18) 0.18032(5) 0.0317(3) Uani 1 1 d .
H25 H 0.0467 0.8647 0.1872 0.038 Uiso 1 1 calc R
C26 C -0.01149(6) 0.9825(2) 0.21622(5) 0.0376(4) Uani 1 1 d .
H26 H 0.0093 0.9784 0.2477 0.045 Uiso 1 1 calc R
C27 C -0.06407(6) 1.0581(2) 0.20685(5) 0.0393(4) Uani 1 1 d .
H27 H -0.0786 1.1083 0.2318 0.047 Uiso 1 1 calc R
C28 C -0.09475(6) 1.06000(19) 0.16180(5) 0.0359(4) Uani 1 1 d .
H28 H -0.1306 1.1111 0.1556 0.043 Uiso 1 1 calc R
C28A C -0.07365(6) 0.98678(17) 0.12432(5) 0.0293(3) Uani 1 1 d .
C29 C -0.10633(6) 0.98250(18) 0.07736(5) 0.0321(3) Uani 1 1 d .
H29 H -0.1425 1.0314 0.0714 0.039 Uiso 1 1 calc R
C30 C -0.08688(5) 0.91055(18) 0.04144(5) 0.0299(3) Uani 1 1 d .
H30 H -0.1103 0.9054 0.0110 0.036 Uiso 1 1 calc R
C30A C -0.03184(5) 0.84178(17) 0.04812(4) 0.0249(3) Uani 1 1 d .
C31 C -0.04786(6) 0.76032(18) -0.03922(4) 0.0282(3) Uani 1 1 d .
H31A H -0.0626 0.8794 -0.0486 0.034 Uiso 1 1 calc R
H31B H -0.0797 0.6842 -0.0369 0.034 Uiso 1 1 calc R
C32 C -0.02139(6) 0.68820(18) -0.07834(5) 0.0285(3) Uani 1 1 d .
H32A H -0.0078 0.5671 -0.0700 0.034 Uiso 1 1 calc R
H32B H 0.0108 0.7624 -0.0809 0.034 Uiso 1 1 calc R
C33 C -0.06181(6) 0.68453(19) -0.12584(5) 0.0322(3) Uani 1 1 d .
H33A H -0.0939 0.6100 -0.1232 0.039 Uiso 1 1 calc R
H33B H -0.0756 0.8056 -0.1340 0.039 Uiso 1 1 calc R
C34 C -0.03574(6) 0.6135(2) -0.16533(5) 0.0375(4) Uani 1 1 d .
H34A H -0.0625 0.6212 -0.1954 0.056 Uiso 1 1 calc R
H34B H -0.0250 0.4901 -0.1589 0.056 Uiso 1 1 calc R
H34C H -0.0029 0.6836 -0.1672 0.056 Uiso 1 1 calc R

loop_
_atom_site_aniso_label
_atom_site_aniso_U_11
_atom_site_aniso_U_22
_atom_site_aniso_U_33
_atom_site_aniso_U_23
_atom_site_aniso_U_13
_atom_site_aniso_U_12
C1 0.0273(7) 0.0237(7) 0.0299(8) -0.0002(6) 0.0023(6) -0.0023(6)
C2 0.0299(8) 0.0304(8) 0.0274(7) -0.0002(6) 0.0058(6) -0.0016(6)
C3 0.0202(7) 0.0301(8) 0.0348(8) 0.0008(6) 0.0030(6) 0.0017(6)
F3 0.0250(5) 0.0548(6) 0.0394(5) 0.0088(4) 0.0063(4) 0.0097(4)
C4 0.0266(8) 0.0282(7) 0.0273(7) 0.0025(6) 0.0004(6) -0.0001(6)
C4A 0.0254(7) 0.0238(7) 0.0297(7) -0.0017(6) 0.0043(6) -0.0019(5)
C4B 0.0291(8) 0.0257(7) 0.0327(8) -0.0025(6) 0.0060(6) -0.0041(6)
C5 0.0300(8) 0.0465(9) 0.0364(9) 0.0043(7) 0.0066(7) 0.0005(7)
C6 0.0451(10) 0.0575(11) 0.0365(9) 0.0087(8) 0.0119(8) -0.0026(8)
C7 0.0445(10) 0.0514(10) 0.0452(10) 0.0015(8) 0.0222(8) -0.0037(8)
C8 0.0313(8) 0.0368(8) 0.0521(10) -0.0020(7) 0.0161(7) -0.0028(7)
C8A 0.0287(8) 0.0275(7) 0.0384(8) -0.0028(6) 0.0078(6) -0.0028(6)
C9 0.0245(8) 0.0335(8) 0.0444(9) -0.0007(7) 0.0058(7) 0.0038(6)
C10 0.0276(8) 0.0325(8) 0.0360(8) 0.0012(6) 0.0002(6) 0.0026(6)
C10A 0.0260(7) 0.0234(7) 0.0302(7) -0.0009(6) 0.0021(6) -0.0002(6)
C11 0.0299(8) 0.0324(8) 0.0304(8) 0.0004(6) 0.0013(6) 0.0002(6)
C12 0.0328(8) 0.0334(8) 0.0305(8) 0.0005(6) 0.0032(6) 0.0000(6)
C13 0.0361(9) 0.0508(10) 0.0306(8) 0.0036(7) 0.0037(7) 0.0009(7)
C14 0.0495(11) 0.0696(12) 0.0356(9) 0.0060(8) 0.0097(8) 0.0038(9)
C21 0.0279(8) 0.0251(7) 0.0243(7) 0.0033(6) 0.0049(6) -0.0006(6)
C22 0.0317(8) 0.0300(8) 0.0263(7) 0.0012(6) 0.0078(6) 0.0033(6)
C23 0.0210(7) 0.0343(8) 0.0330(8) 0.0050(6) 0.0044(6) 0.0060(6)
F23 0.0263(5) 0.0685(6) 0.0372(5) -0.0009(4) 0.0036(4) 0.0146(4)
C24 0.0275(7) 0.0300(8) 0.0248(7) 0.0033(6) 0.0017(6) 0.0017(6)
C24A 0.0272(7) 0.0229(7) 0.0254(7) 0.0028(5) 0.0061(6) -0.0013(5)
C24B 0.0304(8) 0.0252(7) 0.0254(7) 0.0023(6) 0.0074(6) -0.0024(6)
C25 0.0330(8) 0.0346(8) 0.0278(8) 0.0020(6) 0.0072(6) -0.0014(6)
C26 0.0441(10) 0.0438(9) 0.0258(8) -0.0020(7) 0.0094(7) -0.0078(7)
C27 0.0462(10) 0.0426(9) 0.0345(9) -0.0039(7) 0.0207(7) -0.0040(7)
C28 0.0343(8) 0.0377(9) 0.0395(9) 0.0004(7) 0.0163(7) 0.0002(6)
C28A 0.0306(8) 0.0285(8) 0.0309(8) 0.0012(6) 0.0109(6) -0.0026(6)
C29 0.0262(8) 0.0350(8) 0.0358(8) 0.0040(6) 0.0078(6) 0.0034(6)
C30 0.0266(8) 0.0341(8) 0.0276(8) 0.0034(6) 0.0027(6) 0.0005(6)
C30A 0.0262(7) 0.0232(7) 0.0256(7) 0.0036(5) 0.0059(6) -0.0006(5)
C31 0.0290(7) 0.0297(8) 0.0251(7) 0.0017(6) 0.0040(6) 0.0003(6)
C32 0.0303(8) 0.0293(8) 0.0256(7) 0.0016(6) 0.0056(6) -0.0015(6)
C33 0.0348(8) 0.0342(8) 0.0263(8) 0.0006(6) 0.0035(6) -0.0006(6)
C34 0.0465(9) 0.0394(9) 0.0259(8) -0.0015(7) 0.0064(7) -0.0034(7)

loop_
_atom_type_symbol
_atom_type_description
_atom_type_scat_dispersion_real
_atom_type_scat_dispersion_imag
_atom_type_scat_source
C C 0.0033 0.0016 'International Tables Vol C Tables 4.2.6.8 and 6.1.1.4'
H H 0.0000 0.0000 'International Tables Vol C Tables 4.2.6.8 and 6.1.1.4'
F F 0.0171 0.0103 'International Tables Vol C Tables 4.2.6.8 and 6.1.1.4'

loop_
_geom_angle_atom_site_label_1
_geom_angle_atom_site_label_2
_geom_angle_atom_site_label_3
_geom_angle
_geom_angle_publ_flag
C2 C1 C10A 118.80(12) yes
C2 C1 C11 120.96(12) yes
C10A C1 C11 120.22(12) yes
C1 C2 C3 119.07(12) yes
C1 C2 H2 120.5 ?
C3 C2 H2 120.5 ?
C4 C3 F3 118.61(12) yes
C4 C3 C2 124.19(13) yes
F3 C3 C2 117.20(12) yes
C3 C4 C4A 118.67(12) yes
C3 C4 H4 120.7 ?
C4A C4 H4 120.7 ?
C4 C4A C10A 118.85(12) yes
C4 C4A C4B 121.39(12) yes
C10A C4A C4B 119.76(12) yes
C5 C4B C8A 117.92(13) yes
C5 C4B C4A 122.90(13) yes
C8A C4B C4A 119.19(12) yes
C6 C5 C4B 121.01(14) yes
C6 C5 H5 119.5 ?
C4B C5 H5 119.5 ?
C5 C6 C7 120.71(15) yes
C5 C6 H6 119.6 ?
C7 C6 H6 119.6 ?
C8 C7 C6 119.79(14) yes
C8 C7 H7 120.1 ?
C6 C7 H7 120.1 ?
C7 C8 C8A 120.98(14) yes
C7 C8 H8 119.5 ?
C8A C8 H8 119.5 ?
C8 C8A C4B 119.59(13) yes
C8 C8A C9 121.15(13) yes
C4B C8A C9 119.25(12) yes
C10 C9 C8A 121.51(13) yes
C10 C9 H9 119.2 ?
C8A C9 H9 119.2 ?
C9 C10 C10A 121.68(13) yes
C9 C10 H10 119.2 ?
C10A C10 H10 119.2 ?
C4A C10A C1 120.41(12) yes
C4A C10A C10 118.59(12) yes
C1 C10A C10 121.00(12) yes
C1 C11 C12 117.07(12) yes
C1 C11 H11A 108.0 ?
C12 C11 H11A 108.0 ?
C1 C11 H11B 108.0 ?
C12 C11 H11B 108.0 ?
H11A C11 H11B 107.3 ?
C13 C12 C11 112.01(12) yes
C13 C12 H12A 109.2 ?
C11 C12 H12A 109.2 ?
C13 C12 H12B 109.2 ?
C11 C12 H12B 109.2 ?
H12A C12 H12B 107.9 ?
C12 C13 C14 113.21(13) yes
C12 C13 H13A 108.9 ?
C14 C13 H13A 108.9 ?
C12 C13 H13B 108.9 ?
C14 C13 H13B 108.9 ?
H13A C13 H13B 107.7 ?
C13 C14 H14A 109.5 ?
C13 C14 H14B 109.5 ?
H14A C14 H14B 109.5 ?
C13 C14 H14C 109.5 ?
H14A C14 H14C 109.5 ?
H14B C14 H14C 109.5 ?
C22 C21 C30A 118.84(12) yes
C22 C21 C31 120.94(12) yes
C30A C21 C31 120.21(11) yes
C21 C22 C23 119.46(12) yes
C21 C22 H22 120.3 ?
C23 C22 H22 120.3 ?
C24 C23 F23 118.90(12) yes
C24 C23 C22 124.16(12) yes
F23 C23 C22 116.94(12) yes
C23 C24 C24A 118.32(12) yes
C23 C24 H24 120.8 ?
C24A C24 H24 120.8 ?
C24 C24A C30A 119.22(12) yes
C24 C24A C24B 121.45(12) yes
C30A C24A C24B 119.31(12) yes
C28A C24B C25 118.10(12) yes
C28A C24B C24A 119.11(12) yes
C25 C24B C24A 122.79(12) yes
C26 C25 C24B 121.01(14) yes
C26 C25 H25 119.5 ?
C24B C25 H25 119.5 ?
C25 C26 C27 120.52(14) yes
C25 C26 H26 119.7 ?
C27 C26 H26 119.7 ?
C28 C27 C26 120.01(13) yes
C28 C27 H27 120.0 ?
C26 C27 H27 120.0 ?
C27 C28 C28A 120.67(14) yes
C27 C28 H28 119.7 ?
C28A C28 H28 119.7 ?
C24B C28A C28 119.63(13) yes
C24B C28A C29 119.41(12) yes
C28 C28A C29 120.96(13) yes
C30 C29 C28A 121.44(13) yes
C30 C29 H29 119.3 ?
C28A C29 H29 119.3 ?
C29 C30 C30A 121.56(13) yes
C29 C30 H30 119.2 ?
C30A C30 H30 119.2 ?
C24A C30A C30 118.97(12) yes
C24A C30A C21 119.92(12) yes
C30 C30A C21 121.07(12) yes
C21 C31 C32 116.28(11) yes
C21 C31 H31A 108.2 ?
C32 C31 H31A 108.2 ?
C21 C31 H31B 108.2 ?
C32 C31 H31B 108.2 ?
H31A C31 H31B 107.4 ?
C31 C32 C33 112.13(11) yes
C31 C32 H32A 109.2 ?
C33 C32 H32A 109.2 ?
C31 C32 H32B 109.2 ?
C33 C32 H32B 109.2 ?
H32A C32 H32B 107.9 ?
C34 C33 C32 112.64(12) yes
C34 C33 H33A 109.1 ?
C32 C33 H33A 109.1 ?
C34 C33 H33B 109.1 ?
C32 C33 H33B 109.1 ?
H33A C33 H33B 107.8 ?
C33 C34 H34A 109.5 ?
C33 C34 H34B 109.5 ?
H34A C34 H34B 109.5 ?
C33 C34 H34C 109.5 ?
H34A C34 H34C 109.5 ?
H34B C34 H34C 109.5 ?

loop_
_geom_bond_atom_site_label_1
_geom_bond_atom_site_label_2
_geom_bond_distance
_geom_bond_publ_flag
C1 C2 1.3771(18) yes
C1 C10A 1.4314(18) yes
C1 C11 1.5105(18) yes
C2 C3 1.3894(18) yes
C2 H2 0.9500 ?
C3 C4 1.3519(18) yes
C3 F3 1.3694(15) yes
C4 C4A 1.4106(18) yes
C4 H4 0.9500 ?
C4A C10A 1.4144(18) yes
C4A C4B 1.4569(18) yes
C4B C5 1.4102(19) yes
C4B C8A 1.4144(19) yes
C5 C6 1.3723(19) yes
C5 H5 0.9500 ?
C6 C7 1.393(2) yes
C6 H6 0.9500 ?
C7 C8 1.363(2) yes
C7 H7 0.9500 ?
C8 C8A 1.4097(19) yes
C8 H8 0.9500 ?
C8A C9 1.428(2) yes
C9 C10 1.3483(19) yes
C9 H9 0.9500 ?
C10 C10A 1.4362(19) yes
C10 H10 0.9500 ?
C11 C12 1.5247(19) yes
C11 H11A 0.9900 ?
C11 H11B 0.9900 ?
C12 C13 1.5184(19) yes
C12 H12A 0.9900 ?
C12 H12B 0.9900 ?
C13 C14 1.525(2) yes
C13 H13A 0.9900 ?
C13 H13B 0.9900 ?
C14 H14A 0.9800 ?
C14 H14B 0.9800 ?
C14 H14C 0.9800 ?
C21 C22 1.3729(18) yes
C21 C30A 1.4333(17) yes
C21 C31 1.5132(18) yes
C22 C23 1.3842(19) yes
C22 H22 0.9500 ?
C23 C24 1.3562(18) yes
C23 F23 1.3714(15) yes
C24 C24A 1.4094(18) yes
C24 H24 0.9500 ?
C24A C30A 1.4185(18) yes
C24A C24B 1.4625(18) yes
C24B C28A 1.4104(19) yes
C24B C25 1.4124(19) yes
C25 C26 1.3717(19) yes
C25 H25 0.9500 ?
C26 C27 1.394(2) yes
C26 H26 0.9500 ?
C27 C28 1.367(2) yes
C27 H27 0.9500 ?
C28 C28A 1.4122(19) yes
C28 H28 0.9500 ?
C28A C29 1.4315(19) yes
C29 C30 1.3487(18) yes
C29 H29 0.9500 ?
C30 C30A 1.4314(18) yes
C30 H30 0.9500 ?
C31 C32 1.5228(17) yes
C31 H31A 0.9900 ?
C31 H31B 0.9900 ?
C32 C33 1.5237(18) yes
C32 H32A 0.9900 ?
C32 H32B 0.9900 ?
C33 C34 1.5231(18) yes
C33 H33A 0.9900 ?
C33 H33B 0.9900 ?
C34 H34A 0.9800 ?
C34 H34B 0.9800 ?
C34 H34C 0.9800 ?

loop_
_geom_torsion_atom_site_label_1
_geom_torsion_atom_site_label_2
_geom_torsion_atom_site_label_3
_geom_torsion_atom_site_label_4
_geom_torsion
C10A C1 C2 C3 -0.2(2)
C11 C1 C2 C3 178.16(12)
C1 C2 C3 C4 0.7(2)
C1 C2 C3 F3 -178.69(11)
F3 C3 C4 C4A 178.35(11)
C2 C3 C4 C4A -1.0(2)
C3 C4 C4A C10A 0.84(19)
C3 C4 C4A C4B -178.73(12)
C4 C4A C4B C5 1.2(2)
C10A C4A C4B C5 -178.40(13)
C4 C4A C4B C8A -178.90(12)
C10A C4A C4B C8A 1.54(19)
C8A C4B C5 C6 0.4(2)
C4A C4B C5 C6 -179.69(14)
C4B C5 C6 C7 0.5(2)
C5 C6 C7 C8 -0.9(2)
C6 C7 C8 C8A 0.6(2)
C7 C8 C8A C4B 0.3(2)
C7 C8 C8A C9 180.00(14)
C5 C4B C8A C8 -0.7(2)
C4A C4B C8A C8 179.32(12)
C5 C4B C8A C9 179.54(13)
C4A C4B C8A C9 -0.40(19)
C8 C8A C9 C10 179.54(13)
C4B C8A C9 C10 -0.8(2)
C8A C9 C10 C10A 0.8(2)
C4 C4A C10A C1 -0.42(19)
C4B C4A C10A C1 179.16(12)
C4 C4A C10A C10 178.89(12)
C4B C4A C10A C10 -1.53(19)
C2 C1 C10A C4A 0.09(19)
C11 C1 C10A C4A -178.26(12)
C2 C1 C10A C10 -179.20(12)
C11 C1 C10A C10 2.45(19)
C9 C10 C10A C4A 0.4(2)
C9 C10 C10A C1 179.70(13)
C2 C1 C11 C12 0.38(19)
C10A C1 C11 C12 178.70(12)
C1 C11 C12 C13 -178.35(12)
C11 C12 C13 C14 178.74(13)
C30A C21 C22 C23 1.08(19)
C31 C21 C22 C23 -179.46(12)
C21 C22 C23 C24 1.2(2)
C21 C22 C23 F23 -179.22(12)
F23 C23 C24 C24A 178.71(11)
C22 C23 C24 C24A -1.8(2)
C23 C24 C24A C30A -0.05(19)
C23 C24 C24A C24B -178.63(12)
C24 C24A C24B C28A 173.41(12)
C30A C24A C24B C28A -5.17(18)
C24 C24A C24B C25 -6.2(2)
C30A C24A C24B C25 175.21(12)
C28A C24B C25 C26 -1.1(2)
C24A C24B C25 C26 178.49(13)
C24B C25 C26 C27 -1.1(2)
C25 C26 C27 C28 1.8(2)
C26 C27 C28 C28A -0.3(2)
C25 C24B C28A C28 2.55(19)
C24A C24B C28A C28 -177.09(12)
C25 C24B C28A C29 -176.99(12)
C24A C24B C28A C29 3.37(19)
C27 C28 C28A C24B -1.9(2)
C27 C28 C28A C29 177.68(13)
C24B C28A C29 C30 0.5(2)
C28 C28A C29 C30 -179.01(13)
C28A C29 C30 C30A -2.7(2)
C24 C24A C30A C30 -175.48(12)
C24B C24A C30A C30 3.13(18)
C24 C24A C30A C21 2.26(18)
C24B C24A C30A C21 -179.12(11)
C29 C30 C30A C24A 0.8(2)
C29 C30 C30A C21 -176.95(12)
C22 C21 C30A C24A -2.77(19)
C31 C21 C30A C24A 177.76(12)
C22 C21 C30A C30 174.92(12)
C31 C21 C30A C30 -4.55(19)
C22 C21 C31 C32 -0.21(19)
C30A C21 C31 C32 179.25(12)
C21 C31 C32 C33 -178.63(11)
C31 C32 C33 C34 179.71(12)

loop_
_cod_related_entry_id
_cod_related_entry_database
_cod_related_entry_code
1 ChemSpider 17247840
